data_1503855
loop_
_publ_author_name
'Chebny, Vincent J.'
'Shukla, Ruchi'
'Lindeman, Sergey V.'
'Rathore, Rajendra'

_publ_section_title
;
 Molecular actuator: redox-controlled clam-like motion in a bichromophoric
 electron donor.
;
_journal_issue 9
_journal_name_full 'Organic letters'
_journal_page_first 1939
_journal_page_last 1942
_journal_paper_doi 10.1021/ol900371m
_journal_volume 11
_journal_year 2009
_chemical_formula_sum 'C25 H29 N O5'
_chemical_formula_weight 423.49
_chemical_name_systematic
; 
 ? 
;
_space_group_IT_number 33
_symmetry_cell_setting orthorhombic
_symmetry_space_group_name_Hall 'P 2c -2n'
_symmetry_space_group_name_H-M 'P n a 21'
_atom_sites_solution_hydrogens geom
_atom_sites_solution_primary direct
_atom_sites_solution_secondary difmap
_audit_creation_method SHELXL-97
_cell_angle_alpha 90.00
_cell_angle_beta 90.00
_cell_angle_gamma 90.00
_cell_formula_units_Z 4
_cell_length_a 12.3843(9)
_cell_length_b 25.9281(19)
_cell_length_c 6.9484(5)
_cell_measurement_reflns_used 7654
_cell_measurement_temperature 100(2)
_cell_measurement_theta_max 30
_cell_measurement_theta_min 2
_cell_volume 2231.1(3)
_computing_cell_refinement 'SAINT v7.23A (Bruker, 2005)'
_computing_data_collection 'APEX2 v1.0-27 (Bruker, 2005)'
_computing_data_reduction 'SADABS-2004/1 (Bruker, 2005)'
_computing_molecular_graphics 'XP v5.1 (Bruker, 1998)'
_computing_publication_material 'XCIF v6.12 (Bruker, 2001)'
_computing_structure_refinement 'SHELXL-97 (Sheldrick, 1997)'
_computing_structure_solution 'SHELXS-97 (Sheldrick, 1990)'
_diffrn_ambient_temperature 100(2)
_diffrn_measured_fraction_theta_full 0.996
_diffrn_measured_fraction_theta_max 0.996
_diffrn_measurement_device_type 'Bruker APEX2 CCD detector'
_diffrn_measurement_method 'omega scan'
_diffrn_radiation_monochromator graphite
_diffrn_radiation_source 'fine-focus sealed tube'
_diffrn_radiation_type MoK\a
_diffrn_radiation_wavelength 0.71073
_diffrn_reflns_av_R_equivalents 0.0405
_diffrn_reflns_av_sigmaI/netI 0.0328
_diffrn_reflns_limit_h_max 17
_diffrn_reflns_limit_h_min 0
_diffrn_reflns_limit_k_max 37
_diffrn_reflns_limit_k_min 0
_diffrn_reflns_limit_l_max 10
_diffrn_reflns_limit_l_min -9
_diffrn_reflns_number 35902
_diffrn_reflns_theta_full 31.08
_diffrn_reflns_theta_max 31.08
_diffrn_reflns_theta_min 1.57
_exptl_absorpt_coefficient_mu 0.087
_exptl_absorpt_correction_T_max 1.000
_exptl_absorpt_correction_T_min 0.903
_exptl_absorpt_correction_type multi-scan
_exptl_absorpt_process_details
;
 SADABS. Program for empirical absorption correction of
 area-detector data. University of Goetingen. Germany. 
 Sheldrick, G. M. 1996
;
_exptl_crystal_colour colorless
_exptl_crystal_density_diffrn 1.261
_exptl_crystal_density_method 'not measured'
_exptl_crystal_description needle
_exptl_crystal_F_000 904
_exptl_crystal_size_max 0.5
_exptl_crystal_size_mid 0.18
_exptl_crystal_size_min 0.12
_refine_diff_density_max 0.225
_refine_diff_density_min -0.149
_refine_diff_density_rms 0.036
_refine_ls_abs_structure_details 'Flack H D (1983), Acta Cryst. A39, 876-881'
_refine_ls_abs_structure_Flack 0.3(7)
_refine_ls_extinction_method none
_refine_ls_goodness_of_fit_ref 1.031
_refine_ls_hydrogen_treatment constr
_refine_ls_matrix_type full
_refine_ls_number_parameters 281
_refine_ls_number_reflns 7080
_refine_ls_number_restraints 1
_refine_ls_restrained_S_all 1.031
_refine_ls_R_factor_all 0.0506
_refine_ls_R_factor_gt 0.0414
_refine_ls_shift/su_max 0.023
_refine_ls_shift/su_mean 0.000
_refine_ls_structure_factor_coef Fsqd
_refine_ls_weighting_details 'calc w=1/[\s^2^(Fo^2^)+(0.0551P)^2^+0.1515P] where P=(Fo^2^+2Fc^2^)/3'
_refine_ls_weighting_scheme calc
_refine_ls_wR_factor_gt 0.0987
_refine_ls_wR_factor_ref 0.1032
_reflns_number_gt 6019
_reflns_number_total 7080
_reflns_threshold_expression >2sigma(I)
_cod_data_source_file ol900371m_si_004.cif
_cod_data_source_block rajh
_cod_original_sg_symbol_H-M Pna2(1)
_cod_database_code 1503855

loop_
_symmetry_equiv_pos_as_xyz
'x, y, z'
'-x, -y, z+1/2'
'x+1/2, -y+1/2, z'
'-x+1/2, y+1/2, z+1/2'

loop_
_atom_site_label
_atom_site_type_symbol
_atom_site_fract_x
_atom_site_fract_y
_atom_site_fract_z
_atom_site_U_iso_or_equiv
_atom_site_adp_type
_atom_site_occupancy
_atom_site_symmetry_multiplicity
_atom_site_calc_flag
_atom_site_refinement_flags
O1 O 0.61994(8) 0.65440(4) 0.30858(16) 0.0322(2) Uani 1 1 d .
O2 O 0.49703(8) 0.64658(4) 0.01297(16) 0.0312(2) Uani 1 1 d .
O3 O 0.63629(8) 0.25008(4) 0.04415(16) 0.0303(2) Uani 1 1 d .
O4 O 0.78098(9) 0.26041(4) 0.31205(16) 0.0330(2) Uani 1 1 d .
O5 O 0.87091(9) 0.52251(4) -0.25778(16) 0.0364(2) Uani 1 1 d .
C1 C 0.62312(10) 0.51683(5) 0.00061(18) 0.0214(2) Uani 1 1 d .
C2 C 0.69477(10) 0.52234(5) 0.15472(17) 0.0219(2) Uani 1 1 d .
C3 C 0.69407(10) 0.56799(5) 0.26161(18) 0.0224(2) Uani 1 1 d .
H3A H 0.7411 0.5714 0.3689 0.027 Uiso 1 1 calc R
C4 C 0.62593(10) 0.60826(5) 0.21348(19) 0.0233(2) Uani 1 1 d .
C5 C 0.55767(10) 0.60375(5) 0.05277(19) 0.0233(2) Uani 1 1 d .
C6 C 0.55570(10) 0.55804(5) -0.05013(19) 0.0234(2) Uani 1 1 d .
H6A H 0.5080 0.5546 -0.1565 0.028 Uiso 1 1 calc R
C7 C 0.62411(11) 0.46745(5) -0.1154(2) 0.0251(3) Uani 1 1 d .
H7A H 0.5587 0.4661 -0.1972 0.030 Uiso 1 1 calc R
H7B H 0.6221 0.4376 -0.0267 0.030 Uiso 1 1 calc R
C8 C 0.77604(10) 0.48048(5) 0.19627(19) 0.0242(2) Uani 1 1 d .
H8A H 0.7381 0.4470 0.2061 0.029 Uiso 1 1 calc R
H8B H 0.8109 0.4875 0.3218 0.029 Uiso 1 1 calc R
C9 C 0.68897(13) 0.66005(6) 0.4707(2) 0.0373(4) Uani 1 1 d .
H9A H 0.6784 0.6942 0.5278 0.056 Uiso 1 1 calc R
H9B H 0.7643 0.6563 0.4299 0.056 Uiso 1 1 calc R
H9C H 0.6718 0.6335 0.5661 0.056 Uiso 1 1 calc R
C10 C 0.44552(12) 0.64904(6) -0.1690(2) 0.0346(3) Uani 1 1 d .
H10A H 0.4049 0.6814 -0.1791 0.052 Uiso 1 1 calc R
H10B H 0.3960 0.6198 -0.1827 0.052 Uiso 1 1 calc R
H10C H 0.5001 0.6477 -0.2710 0.052 Uiso 1 1 calc R
C11 C 0.84286(10) 0.37744(5) 0.0221(2) 0.0240(2) Uani 1 1 d .
C12 C 0.76776(10) 0.37051(5) -0.12602(19) 0.0238(2) Uani 1 1 d .
C13 C 0.69827(11) 0.32789(5) -0.1201(2) 0.0248(2) Uani 1 1 d .
H13A H 0.6459 0.3238 -0.2188 0.030 Uiso 1 1 calc R
C14 C 0.70383(10) 0.29156(5) 0.0255(2) 0.0245(2) Uani 1 1 d .
C15 C 0.78096(11) 0.29765(5) 0.1723(2) 0.0255(3) Uani 1 1 d .
C16 C 0.84770(10) 0.34065(5) 0.1697(2) 0.0248(3) Uani 1 1 d .
H16A H 0.8982 0.3453 0.2711 0.030 Uiso 1 1 calc R
C17 C 0.91865(10) 0.42303(5) 0.0322(2) 0.0276(3) Uani 1 1 d .
H17A H 0.9671 0.4218 -0.0810 0.033 Uiso 1 1 calc R
H17B H 0.9642 0.4193 0.1485 0.033 Uiso 1 1 calc R
C18 C 0.75719(11) 0.40717(5) -0.29456(19) 0.0266(3) Uani 1 1 d .
H18A H 0.7023 0.3931 -0.3839 0.032 Uiso 1 1 calc R
H18B H 0.8269 0.4078 -0.3642 0.032 Uiso 1 1 calc R
C19 C 0.56023(13) 0.24192(6) -0.1081(3) 0.0397(4) Uani 1 1 d .
H19A H 0.5165 0.2113 -0.0796 0.060 Uiso 1 1 calc R
H19B H 0.5991 0.2367 -0.2295 0.060 Uiso 1 1 calc R
H19C H 0.5131 0.2721 -0.1195 0.060 Uiso 1 1 calc R
C20 C 0.86163(15) 0.26452(6) 0.4587(2) 0.0411(4) Uani 1 1 d .
H20A H 0.8536 0.2359 0.5499 0.062 Uiso 1 1 calc R
H20B H 0.8531 0.2974 0.5268 0.062 Uiso 1 1 calc R
H20C H 0.9335 0.2631 0.3997 0.062 Uiso 1 1 calc R
C21 C 0.86395(10) 0.47680(5) 0.0384(2) 0.0236(2) Uani 1 1 d .
H21A H 0.9214 0.5023 0.0725 0.028 Uiso 1 1 calc R
C22 C 0.82300(11) 0.49111(5) -0.1611(2) 0.0256(3) Uani 1 1 d .
C23 C 0.72559(10) 0.46352(5) -0.24430(19) 0.0244(2) Uani 1 1 d .
H23A H 0.7077 0.4811 -0.3684 0.029 Uiso 1 1 calc R
N1S N 0.97040(14) 0.63039(7) 0.1286(3) 0.0568(4) Uani 1 1 d .
C1S C 0.90901(13) 0.63560(6) 0.0097(2) 0.0342(3) Uani 1 1 d .
C2S C 0.83201(13) 0.64231(7) -0.1450(2) 0.0393(4) Uani 1 1 d .
H2S1 H 0.8303 0.6786 -0.1836 0.059 Uiso 1 1 calc R
H2S2 H 0.7601 0.6318 -0.1009 0.059 Uiso 1 1 calc R
H2S3 H 0.8535 0.6210 -0.2550 0.059 Uiso 1 1 calc R

loop_
_atom_site_aniso_label
_atom_site_aniso_U_11
_atom_site_aniso_U_22
_atom_site_aniso_U_33
_atom_site_aniso_U_23
_atom_site_aniso_U_13
_atom_site_aniso_U_12
O1 0.0369(5) 0.0235(5) 0.0362(5) -0.0089(4) -0.0100(4) 0.0034(4)
O2 0.0319(5) 0.0264(4) 0.0353(5) 0.0012(4) -0.0094(4) 0.0051(4)
O3 0.0330(5) 0.0204(4) 0.0374(5) -0.0008(4) 0.0001(4) -0.0025(4)
O4 0.0434(6) 0.0231(5) 0.0324(5) 0.0031(4) -0.0039(5) 0.0023(4)
O5 0.0412(6) 0.0341(5) 0.0340(6) 0.0047(4) 0.0073(5) -0.0109(4)
C1 0.0215(6) 0.0219(6) 0.0209(6) 0.0003(4) 0.0014(4) -0.0029(4)
C2 0.0232(6) 0.0226(6) 0.0198(6) 0.0016(5) 0.0007(5) -0.0008(4)
C3 0.0228(6) 0.0242(6) 0.0203(6) -0.0008(5) -0.0019(4) -0.0013(4)
C4 0.0241(6) 0.0205(6) 0.0252(6) -0.0022(5) -0.0001(5) -0.0030(4)
C5 0.0219(6) 0.0229(6) 0.0250(6) 0.0029(5) -0.0006(5) 0.0005(4)
C6 0.0225(6) 0.0263(6) 0.0213(5) -0.0002(5) -0.0021(5) -0.0028(5)
C7 0.0269(6) 0.0234(6) 0.0249(6) -0.0026(5) -0.0004(5) -0.0035(5)
C8 0.0281(6) 0.0231(6) 0.0214(6) 0.0017(5) -0.0002(5) 0.0022(5)
C9 0.0368(8) 0.0341(8) 0.0409(9) -0.0162(6) -0.0110(7) -0.0010(6)
C10 0.0322(7) 0.0362(7) 0.0354(8) 0.0077(6) -0.0085(6) 0.0028(6)
C11 0.0229(6) 0.0207(5) 0.0284(6) -0.0043(5) 0.0032(5) 0.0018(4)
C12 0.0270(6) 0.0209(6) 0.0236(6) -0.0035(5) 0.0029(5) 0.0012(5)
C13 0.0284(6) 0.0209(6) 0.0253(6) -0.0046(5) 0.0001(5) 0.0014(5)
C14 0.0261(6) 0.0172(5) 0.0304(6) -0.0044(5) 0.0028(5) 0.0013(4)
C15 0.0293(6) 0.0190(6) 0.0282(6) -0.0013(5) 0.0025(5) 0.0056(5)
C16 0.0244(6) 0.0227(6) 0.0273(6) -0.0052(5) -0.0016(5) 0.0041(5)
C17 0.0231(6) 0.0254(6) 0.0344(7) -0.0032(6) 0.0011(6) 0.0009(5)
C18 0.0356(7) 0.0222(6) 0.0220(6) -0.0035(5) 0.0023(5) -0.0022(5)
C19 0.0359(8) 0.0305(7) 0.0527(10) 0.0006(7) -0.0082(7) -0.0086(6)
C20 0.0571(10) 0.0304(8) 0.0358(8) 0.0040(6) -0.0102(7) 0.0047(7)
C21 0.0228(6) 0.0204(5) 0.0275(6) -0.0014(5) -0.0002(5) -0.0024(4)
C22 0.0282(6) 0.0220(6) 0.0268(6) -0.0024(5) 0.0053(5) -0.0008(5)
C23 0.0305(6) 0.0231(6) 0.0195(5) 0.0008(5) 0.0012(5) -0.0017(5)
N1S 0.0591(10) 0.0591(10) 0.0522(9) 0.0055(8) -0.0199(8) 0.0057(8)
C1S 0.0355(7) 0.0306(7) 0.0365(8) 0.0040(6) -0.0011(6) 0.0034(6)
C2S 0.0368(8) 0.0399(8) 0.0413(9) 0.0102(7) -0.0064(7) 0.0028(6)

loop_
_atom_type_symbol
_atom_type_description
_atom_type_scat_dispersion_real
_atom_type_scat_dispersion_imag
_atom_type_scat_source
C C 0.0033 0.0016 'International Tables Vol C Tables 4.2.6.8 and 6.1.1.4'
H H 0.0000 0.0000 'International Tables Vol C Tables 4.2.6.8 and 6.1.1.4'
N N 0.0061 0.0033 'International Tables Vol C Tables 4.2.6.8 and 6.1.1.4'
O O 0.0106 0.0060 'International Tables Vol C Tables 4.2.6.8 and 6.1.1.4'

loop_
_geom_angle_atom_site_label_1
_geom_angle_atom_site_label_2
_geom_angle_atom_site_label_3
_geom_angle
C4 O1 C9 116.10(11)
C5 O2 C10 117.62(11)
C14 O3 C19 116.62(11)
C15 O4 C20 116.92(11)
C2 C1 C6 119.54(11)
C2 C1 C7 119.30(11)
C6 C1 C7 121.07(11)
C3 C2 C1 119.32(11)
C3 C2 C8 120.80(11)
C1 C2 C8 119.78(11)
C4 C3 C2 120.97(12)
O1 C4 C3 125.17(12)
O1 C4 C5 115.07(11)
C3 C4 C5 119.75(11)
O2 C5 C6 125.49(11)
O2 C5 C4 115.03(11)
C6 C5 C4 119.48(11)
C5 C6 C1 120.83(12)
C1 C7 C23 111.76(10)
C2 C8 C21 112.21(10)
C12 C11 C16 118.64(11)
C12 C11 C17 123.21(12)
C16 C11 C17 118.16(12)
C11 C12 C13 119.22(12)
C11 C12 C18 123.10(11)
C13 C12 C18 117.68(12)
C14 C13 C12 121.84(12)
O3 C14 C13 125.01(12)
O3 C14 C15 115.76(12)
C13 C14 C15 119.18(11)
O4 C15 C16 125.12(13)
O4 C15 C14 115.81(11)
C16 C15 C14 119.03(12)
C15 C16 C11 122.05(12)
C11 C17 C21 115.67(10)
C12 C18 C23 116.02(10)
C22 C21 C8 113.32(10)
C22 C21 C17 109.86(11)
C8 C21 C17 112.47(11)
O5 C22 C23 119.71(13)
O5 C22 C21 120.39(12)
C23 C22 C21 119.80(11)
C22 C23 C7 113.23(11)
C22 C23 C18 109.21(11)
C7 C23 C18 113.40(10)
N1S C1S C2S 178.95(19)

loop_
_geom_bond_atom_site_label_1
_geom_bond_atom_site_label_2
_geom_bond_distance
O1 C4 1.3688(15)
O1 C9 1.4217(17)
O2 C5 1.3688(15)
O2 C10 1.4177(18)
O3 C14 1.3686(15)
O3 C19 1.4323(19)
O4 C15 1.3694(17)
O4 C20 1.4306(19)
O5 C22 1.2107(16)
C1 C2 1.3980(17)
C1 C6 1.4012(18)
C1 C7 1.5130(18)
C2 C3 1.3973(18)
C2 C8 1.5080(17)
C3 C4 1.3836(17)
C4 C5 1.4054(17)
C5 C6 1.3843(18)
C7 C23 1.5467(18)
C8 C21 1.5486(18)
C11 C12 1.3989(18)
C11 C16 1.4018(19)
C11 C17 1.5111(18)
C12 C13 1.4012(18)
C12 C18 1.5138(18)
C13 C14 1.3843(19)
C14 C15 1.4063(19)
C15 C16 1.3879(18)
C17 C21 1.5505(17)
C18 C23 1.5524(18)
C21 C22 1.522(2)
C22 C23 1.5169(19)
N1S C1S 1.130(2)
C1S C2S 1.447(2)
